data_7032960
loop_
_publ_author_name
'Miao, Hao'
'Hu, Gonghao'
'Guo, Jiuyu'
'Wan, Hongxiang'
'Mei, Hua'
'Zhang, Yu'
'Xu, Yan'

_publ_section_title
;
 Syntheses, structures and properties of two new organic-inorganic hybrid
 materials based on \e-Zn Keggin units
 {\e-PMo(V)8Mo(VI)4O(40-x)(OH)(x)Zn4}.
;
_journal_issue 2
_journal_name_full 'Dalton transactions (Cambridge, England : 2003)'
_journal_page_first 694
_journal_page_last 700
_journal_paper_doi 10.1039/c4dt02993c
_journal_volume 44
_journal_year 2015
_chemical_formula_sum 'C24 H25 Mo12 N9 O42 P Zn4'
_chemical_formula_weight 2555.26
_chemical_name_systematic
; 
 ? 
;
_space_group_IT_number 14
_symmetry_cell_setting monoclinic
_symmetry_space_group_name_Hall '-P 2ybc'
_symmetry_space_group_name_H-M 'P 1 21/c 1'
_atom_sites_solution_hydrogens geom
_atom_sites_solution_primary direct
_atom_sites_solution_secondary difmap
_audit_creation_method SHELXL-97
_cell_angle_alpha 90.00
_cell_angle_beta 106.486(2)
_cell_angle_gamma 90.00
_cell_formula_units_Z 4
_cell_length_a 13.571(3)
_cell_length_b 23.527(4)
_cell_length_c 18.041(3)
_cell_measurement_reflns_used 5247
_cell_measurement_temperature 296(2)
_cell_measurement_theta_max 26.40
_cell_measurement_theta_min 2.35
_cell_volume 5523.4(18)
_computing_cell_refinement 'SAINT (Bruker, 2005)'
_computing_data_collection 'APEX2 (Bruker, 2005)'
_computing_data_reduction SAINT
_computing_molecular_graphics SHELXTL
_computing_publication_material SHELXTL
_computing_structure_refinement 'SHELXL-97 (Sheldrick, 1997)'
_computing_structure_solution 'SHELXS-97 (Sheldrick, 1990)'
_diffrn_ambient_temperature 296(2)
_diffrn_measured_fraction_theta_full 0.992
_diffrn_measured_fraction_theta_max 0.992
_diffrn_measurement_device_type 'Bruker Apex2 CCD'
_diffrn_measurement_method '\w scans'
_diffrn_radiation_monochromator graphite
_diffrn_radiation_source 'fine-focus sealed tube'
_diffrn_radiation_type MoK\a
_diffrn_radiation_wavelength 0.71073
_diffrn_reflns_av_R_equivalents 0.0950
_diffrn_reflns_av_unetI/netI 0.0842
_diffrn_reflns_limit_h_max 16
_diffrn_reflns_limit_h_min -16
_diffrn_reflns_limit_k_max 28
_diffrn_reflns_limit_k_min -27
_diffrn_reflns_limit_l_max 21
_diffrn_reflns_limit_l_min -20
_diffrn_reflns_number 38125
_diffrn_reflns_theta_full 25.50
_diffrn_reflns_theta_max 25.50
_diffrn_reflns_theta_min 1.46
_exptl_absorpt_coefficient_mu 4.467
_exptl_absorpt_correction_T_max 0.6162
_exptl_absorpt_correction_T_min 0.5351
_exptl_absorpt_correction_type multi-scan
_exptl_absorpt_process_details '(SADABS; Sheldrick, 2003)'
_exptl_crystal_colour Black
_exptl_crystal_density_diffrn 3.073
_exptl_crystal_density_method 'not measured'
_exptl_crystal_description Block
_exptl_crystal_F_000 4828
_exptl_crystal_size_max 0.16
_exptl_crystal_size_mid 0.14
_exptl_crystal_size_min 0.12
_refine_diff_density_max 1.467
_refine_diff_density_min -1.499
_refine_diff_density_rms 0.257
_refine_ls_extinction_method none
_refine_ls_goodness_of_fit_ref 1.004
_refine_ls_hydrogen_treatment 'riding model'
_refine_ls_matrix_type full
_refine_ls_number_parameters 829
_refine_ls_number_reflns 10197
_refine_ls_number_restraints 0
_refine_ls_restrained_S_all 1.004
_refine_ls_R_factor_all 0.0952
_refine_ls_R_factor_gt 0.0492
_refine_ls_shift/su_max 0.001
_refine_ls_shift/su_mean 0.000
_refine_ls_structure_factor_coef Fsqd
_refine_ls_weighting_details 'calc w=1/[\s^2^(Fo^2^)+(0.0454P)^2^+0.0000P] where P=(Fo^2^+2Fc^2^)/3'
_refine_ls_weighting_scheme calc
_refine_ls_wR_factor_gt 0.0981
_refine_ls_wR_factor_ref 0.1105
_reflns_number_gt 6632
_reflns_number_total 10197
_reflns_threshold_expression >2sigma(I)
_cod_data_source_file c4dt02993c2.cif
_cod_data_source_block aa
_cod_depositor_comments
;
The following automatic conversions were performed:

'_symmetry_cell_setting' value 'Monoclinic' changed to 'monoclinic'
according to
/usr/data/users/saulius/crontab/automatic-downloads/rss-feeds/RSC/lib/dictionaries/cif_core.dic
dictionary named 'cif_core.dic' version 2.4.2 from 2011-04-26.

Automatic conversion script
Id: cif_fix_values 2827 2014-09-09 07:05:25Z andrius 

 Adding full bibliography for 7032959--7032960.cif.
;
_cod_original_cell_volume 5523.6(17)
_cod_original_sg_symbol_H-M P2(1)/c
_cod_database_code 7032960

loop_
_symmetry_equiv_pos_as_xyz
'x, y, z'
'-x, y+1/2, -z+1/2'
'-x, -y, -z'
'x, -y-1/2, z-1/2'

loop_
_atom_site_label
_atom_site_type_symbol
_atom_site_fract_x
_atom_site_fract_y
_atom_site_fract_z
_atom_site_U_iso_or_equiv
_atom_site_adp_type
_atom_site_occupancy
_atom_site_symmetry_multiplicity
_atom_site_calc_flag
_atom_site_refinement_flags
Mo1 Mo 0.16898(6) 0.51068(4) 0.92067(5) 0.0189(2) Uani 1 1 d .
Mo2 Mo 0.03297(6) 0.51098(4) 0.78489(5) 0.0194(2) Uani 1 1 d .
Mo3 Mo -0.16573(6) 0.41344(4) 0.72883(5) 0.0200(2) Uani 1 1 d .
Mo4 Mo 0.00811(6) 0.33011(4) 1.02827(5) 0.0193(2) Uani 1 1 d .
Mo5 Mo 0.35349(6) 0.40869(4) 0.97827(5) 0.0210(2) Uani 1 1 d .
Mo6 Mo 0.17329(6) 0.31910(4) 0.68918(5) 0.0211(2) Uani 1 1 d .
Mo7 Mo -0.18058(6) 0.32166(4) 0.85357(5) 0.0199(2) Uani 1 1 d .
Mo8 Mo 0.03491(6) 0.39764(4) 0.65172(5) 0.0202(2) Uani 1 1 d .
Mo9 Mo 0.15488(6) 0.40609(4) 1.05939(5) 0.0189(2) Uani 1 1 d .
Mo10 Mo 0.35874(6) 0.31044(4) 0.86189(5) 0.0220(2) Uani 1 1 d .
Mo11 Mo 0.01094(6) 0.22162(4) 0.89129(5) 0.0210(2) Uani 1 1 d .
Mo12 Mo 0.15893(6) 0.21606(4) 0.82853(5) 0.0212(2) Uani 1 1 d .
Zn1 Zn -0.08740(8) 0.45788(5) 0.92447(6) 0.0195(3) Uani 1 1 d .
Zn2 Zn -0.09821(8) 0.26985(5) 0.69230(6) 0.0247(3) Uani 1 1 d .
Zn3 Zn 0.27402(8) 0.27174(5) 1.02763(6) 0.0254(3) Uani 1 1 d .
Zn4 Zn 0.28672(8) 0.45293(5) 0.77823(6) 0.0241(3) Uani 1 1 d .
P1 P 0.09203(17) 0.36262(10) 0.85520(14) 0.0152(5) Uani 1 1 d .
O1 O 0.0188(4) 0.4991(3) 0.8880(4) 0.0223(15) Uani 1 1 d .
O2 O 0.0066(4) 0.4107(3) 1.0064(3) 0.0214(15) Uani 1 1 d .
O3 O 0.1621(4) 0.4888(3) 1.0281(3) 0.0196(15) Uani 1 1 d .
O4 O 0.0233(4) 0.3163(3) 0.6692(3) 0.0202(15) Uani 1 1 d .
O5 O -0.1603(4) 0.4061(3) 0.8420(3) 0.0182(14) Uani 1 1 d .
O6 O 0.1593(4) 0.2323(3) 0.9343(3) 0.0233(16) Uani 1 1 d .
O7 O 0.1571(4) 0.3228(3) 1.0462(3) 0.0219(15) Uani 1 1 d .
O8 O 0.1835(4) 0.4009(3) 0.7048(3) 0.0194(15) Uani 1 1 d .
O9 O 0.1812(4) 0.4948(3) 0.8159(3) 0.0211(15) Uani 1 1 d .
O10 O 0.1604(4) 0.3211(3) 0.8218(3) 0.0189(15) Uani 1 1 d .
O11 O 0.0197(4) 0.3260(3) 0.8898(3) 0.0190(15) Uani 1 1 d .
O12 O -0.1588(4) 0.3306(3) 0.7490(3) 0.0226(15) Uani 1 1 d .
O13 O 0.1582(4) 0.4015(3) 0.9199(3) 0.0199(15) Uani 1 1 d .
O14 O -0.3100(4) 0.3145(3) 0.8302(4) 0.0262(16) Uani 1 1 d .
O15 O 0.3403(4) 0.3932(3) 0.8673(3) 0.0214(15) Uani 1 1 d .
O16 O 0.0303(4) 0.4014(3) 0.7875(3) 0.0224(15) Uani 1 1 d .
O17 O -0.0091(5) 0.3216(3) 1.1164(4) 0.0283(17) Uani 1 1 d .
O18 O 0.0121(4) 0.2318(3) 0.7840(3) 0.0204(15) Uani 1 1 d .
O19 O 0.4891(5) 0.3012(3) 0.8853(4) 0.0342(18) Uani 1 1 d .
O20 O 0.0257(5) 0.4053(3) 0.5571(3) 0.0264(16) Uani 1 1 d .
O21 O 0.3379(4) 0.3233(3) 0.9647(3) 0.0224(15) Uani 1 1 d .
O22 O 0.1689(5) 0.4149(3) 1.1539(4) 0.0284(17) Uani 1 1 d .
O23 O -0.1150(4) 0.4014(3) 0.6471(3) 0.0215(15) Uani 1 1 d .
O24 O -0.1165(4) 0.4859(3) 0.7504(3) 0.0214(15) Uani 1 1 d .
O25 O 0.0359(4) 0.4836(3) 0.6757(3) 0.0230(15) Uani 1 1 d .
O26 O 0.3133(4) 0.4816(3) 0.9533(4) 0.0242(16) Uani 1 1 d .
O27 O 0.1885(5) 0.3066(3) 0.6014(4) 0.0305(17) Uani 1 1 d .
O28 O -0.2916(5) 0.4247(3) 0.6865(4) 0.0315(18) Uani 1 1 d .
O29 O 0.0055(5) 0.2445(3) 1.0011(4) 0.0257(16) Uani 1 1 d .
O30 O 0.3037(4) 0.4020(3) 1.0614(4) 0.0225(15) Uani 1 1 d .
O31 O 0.0214(5) 0.5800(3) 0.7676(4) 0.0322(17) Uani 1 1 d .
O32 O 0.1689(5) 0.2337(3) 0.7180(4) 0.0247(16) Uani 1 1 d .
O33 O 0.3189(4) 0.3175(3) 0.7555(3) 0.0245(16) Uani 1 1 d .
O34 O 0.4816(5) 0.4143(3) 1.0168(4) 0.0305(17) Uani 1 1 d .
O35 O -0.1373(4) 0.3319(3) 0.9585(4) 0.0245(16) Uani 1 1 d .
O36 O 0.1881(5) 0.5802(3) 0.9336(4) 0.0305(17) Uani 1 1 d .
O37 O -0.1353(4) 0.2491(3) 0.8542(4) 0.0250(16) Uani 1 1 d .
O39 O 0.1723(5) 0.1453(3) 0.8261(4) 0.0308(17) Uani 1 1 d .
O40 O 0.3070(4) 0.2380(3) 0.8633(4) 0.0273(16) Uani 1 1 d .
N1 N -0.1912(6) 0.2801(4) 0.5784(4) 0.029(2) Uani 1 1 d .
N2 N -0.2039(6) 0.2007(4) 0.6817(5) 0.032(2) Uani 1 1 d .
N3 N -0.3268(8) 0.2530(4) 0.4871(5) 0.052(3) Uani 1 1 d .
H3B H -0.3819 0.2349 0.4636 0.063 Uiso 1 1 calc R
N4 N 0.3672(6) 0.1950(4) 1.0451(5) 0.034(2) Uani 1 1 d .
N5 N 0.5055(7) 0.2558(4) 1.2335(5) 0.042(3) Uani 1 1 d .
H5A H 0.5553 0.2349 1.2596 0.050 Uiso 1 1 calc R
N6 N 0.3744(6) 0.2847(4) 1.1383(5) 0.028(2) Uani 1 1 d .
N7 N 0.2950(7) 0.5018(4) 0.6655(5) 0.043(3) Uani 1 1 d .
N8 N 0.5684(6) 0.5104(4) 0.7637(6) 0.045(3) Uani 1 1 d .
H8B H 0.6046 0.5262 0.7373 0.055 Uiso 1 1 calc R
N9 N 0.4356(6) 0.4767(4) 0.7982(5) 0.041(3) Uani 1 1 d .
C1 C -0.2063(9) 0.1592(5) 0.7313(7) 0.040(3) Uani 1 1 d .
H1A H -0.1521 0.1560 0.7763 0.048 Uiso 1 1 calc R
C2 C -0.2858(9) 0.1210(5) 0.7186(8) 0.049(3) Uani 1 1 d .
H2A H -0.2848 0.0921 0.7540 0.059 Uiso 1 1 calc R
C3 C -0.3629(12) 0.1256(7) 0.6564(8) 0.078(5) Uani 1 1 d .
H3A H -0.4188 0.1012 0.6493 0.094 Uiso 1 1 calc R
C4 C -0.3631(9) 0.1643(6) 0.6032(7) 0.056(4) Uani 1 1 d .
H4A H -0.4167 0.1662 0.5577 0.067 Uiso 1 1 calc R
C5 C -0.2818(8) 0.2018(5) 0.6170(6) 0.035(3) Uani 1 1 d .
C6 C -0.2682(8) 0.2445(5) 0.5607(6) 0.034(3) Uani 1 1 d .
C7 C -0.2790(9) 0.2980(5) 0.4562(6) 0.043(3) Uani 1 1 d .
H7A H -0.2997 0.3136 0.4068 0.052 Uiso 1 1 calc R
C8 C -0.1970(8) 0.3124(5) 0.5154(7) 0.044(3) Uani 1 1 d .
H8A H -0.1505 0.3409 0.5132 0.053 Uiso 1 1 calc R
C9 C 0.3557(9) 0.1474(5) 1.0010(7) 0.045(3) Uani 1 1 d .
H9A H 0.3049 0.1472 0.9538 0.054 Uiso 1 1 calc R
C10 C 0.4144(10) 0.1003(6) 1.0220(8) 0.054(4) Uani 1 1 d .
H10A H 0.4039 0.0690 0.9893 0.065 Uiso 1 1 calc R
C11 C 0.4890(9) 0.0988(6) 1.0912(8) 0.052(3) Uani 1 1 d .
H11A H 0.5296 0.0666 1.1060 0.063 Uiso 1 1 calc R
C12 C 0.5033(8) 0.1462(5) 1.1393(8) 0.054(4) Uani 1 1 d .
H12A H 0.5529 0.1464 1.1870 0.065 Uiso 1 1 calc R
O38 O -0.0109(5) 0.1525(3) 0.8997(4) 0.0284(17) Uani 1 1 d .
C13 C 0.4409(8) 0.1933(5) 1.1135(6) 0.035(3) Uani 1 1 d .
C14 C 0.4439(8) 0.2444(5) 1.1623(6) 0.030(3) Uani 1 1 d .
C15 C 0.3934(8) 0.3241(6) 1.1978(6) 0.046(3) Uani 1 1 d .
H15A H 0.3565 0.3574 1.1976 0.055 Uiso 1 1 calc R
C16 C 0.4751(9) 0.3062(5) 1.2572(6) 0.046(3) Uani 1 1 d .
H16A H 0.5038 0.3247 1.3039 0.055 Uiso 1 1 calc R
C17 C 0.2211(9) 0.5140(6) 0.5991(7) 0.054(4) Uani 1 1 d .
H17A H 0.1534 0.5041 0.5952 0.064 Uiso 1 1 calc R
C18 C 0.2423(10) 0.5405(6) 0.5376(8) 0.059(4) Uani 1 1 d .
H18A H 0.1894 0.5474 0.4928 0.070 Uiso 1 1 calc R
C19 C 0.3414(10) 0.5571(5) 0.5416(8) 0.054(4) Uani 1 1 d .
H19A H 0.3567 0.5749 0.5001 0.065 Uiso 1 1 calc R
C20 C 0.4189(9) 0.5459(5) 0.6113(7) 0.047(3) Uani 1 1 d .
H20A H 0.4865 0.5572 0.6177 0.057 Uiso 1 1 calc R
C21 C 0.3913(8) 0.5179(5) 0.6691(6) 0.036(3) Uani 1 1 d .
C22 C 0.4649(8) 0.5033(5) 0.7415(6) 0.034(3) Uani 1 1 d .
C23 C 0.5245(9) 0.4675(6) 0.8579(7) 0.056(4) Uani 1 1 d .
H23A H 0.5284 0.4503 0.9051 0.067 Uiso 1 1 calc R
C24 C 0.6039(8) 0.4877(6) 0.8355(7) 0.052(4) Uani 1 1 d .
H24A H 0.6724 0.4865 0.8646 0.062 Uiso 1 1 calc R
O1W O -0.1067(6) 0.5493(3) 0.5799(4) 0.048(2) Uani 1 1 d .
O2W O 0.6907(6) 0.5535(3) 0.6757(5) 0.051(2) Uani 1 1 d .

loop_
_atom_site_aniso_label
_atom_site_aniso_U_11
_atom_site_aniso_U_22
_atom_site_aniso_U_33
_atom_site_aniso_U_23
_atom_site_aniso_U_13
_atom_site_aniso_U_12
Mo1 0.0145(4) 0.0230(5) 0.0179(4) -0.0017(4) 0.0024(3) 0.0006(4)
Mo2 0.0149(4) 0.0235(5) 0.0183(4) -0.0002(4) 0.0023(3) 0.0003(4)
Mo3 0.0135(4) 0.0244(5) 0.0195(4) -0.0001(4) 0.0001(3) 0.0004(4)
Mo4 0.0167(4) 0.0227(5) 0.0170(4) 0.0008(4) 0.0022(3) 0.0014(4)
Mo5 0.0135(4) 0.0278(6) 0.0192(4) -0.0023(4) 0.0007(3) 0.0021(4)
Mo6 0.0153(4) 0.0279(5) 0.0184(4) -0.0041(4) 0.0020(3) 0.0006(4)
Mo7 0.0135(4) 0.0250(5) 0.0198(4) 0.0000(4) 0.0023(3) -0.0009(3)
Mo8 0.0152(4) 0.0251(5) 0.0185(4) -0.0014(4) 0.0017(3) -0.0003(4)
Mo9 0.0156(4) 0.0211(5) 0.0178(4) -0.0014(4) 0.0011(3) 0.0021(4)
Mo10 0.0139(4) 0.0282(6) 0.0218(5) -0.0038(4) 0.0017(3) 0.0039(4)
Mo11 0.0186(4) 0.0228(5) 0.0193(5) -0.0002(4) 0.0018(4) 0.0015(4)
Mo12 0.0174(4) 0.0246(5) 0.0188(5) -0.0021(4) 0.0009(3) 0.0033(4)
Zn1 0.0162(5) 0.0215(7) 0.0194(6) -0.0010(5) 0.0029(5) 0.0020(5)
Zn2 0.0169(6) 0.0299(8) 0.0230(6) -0.0048(5) -0.0013(5) -0.0011(5)
Zn3 0.0204(6) 0.0308(8) 0.0220(6) 0.0017(6) 0.0011(5) 0.0074(5)
Zn4 0.0165(6) 0.0298(7) 0.0250(6) -0.0027(6) 0.0045(5) -0.0015(5)
P1 0.0122(11) 0.0164(14) 0.0156(12) -0.0019(11) 0.0015(9) 0.0011(10)
O1 0.017(3) 0.022(4) 0.028(4) 0.001(3) 0.006(3) 0.005(3)
O2 0.018(3) 0.022(4) 0.021(4) 0.001(3) 0.002(3) -0.006(3)
O3 0.021(3) 0.022(4) 0.018(3) -0.002(3) 0.009(3) 0.005(3)
O4 0.012(3) 0.028(4) 0.020(3) -0.004(3) 0.002(3) 0.003(3)
O5 0.016(3) 0.021(4) 0.017(3) 0.002(3) 0.004(3) 0.000(3)
O6 0.016(3) 0.030(4) 0.021(4) 0.001(3) 0.000(3) 0.005(3)
O7 0.020(3) 0.024(4) 0.018(3) -0.002(3) 0.000(3) 0.001(3)
O8 0.020(3) 0.023(4) 0.015(3) -0.006(3) 0.004(3) -0.002(3)
O9 0.014(3) 0.027(4) 0.019(3) -0.002(3) 0.000(3) 0.000(3)
O10 0.012(3) 0.027(4) 0.017(3) -0.004(3) 0.002(3) 0.004(3)
O11 0.013(3) 0.021(4) 0.022(4) 0.002(3) 0.004(3) -0.001(3)
O12 0.019(3) 0.022(4) 0.021(4) 0.000(3) -0.003(3) 0.002(3)
O13 0.021(3) 0.017(4) 0.017(3) -0.002(3) -0.003(3) 0.000(3)
O14 0.017(3) 0.030(4) 0.028(4) -0.007(3) 0.000(3) -0.009(3)
O15 0.015(3) 0.027(4) 0.021(4) -0.005(3) 0.004(3) -0.005(3)
O16 0.015(3) 0.029(4) 0.019(4) 0.004(3) -0.001(3) 0.006(3)
O17 0.031(4) 0.031(5) 0.024(4) 0.000(3) 0.008(3) 0.001(3)
O18 0.019(3) 0.024(4) 0.018(3) -0.001(3) 0.005(3) 0.000(3)
O19 0.011(3) 0.041(5) 0.045(5) -0.007(4) -0.002(3) 0.008(3)
O20 0.025(4) 0.037(5) 0.019(4) 0.003(3) 0.008(3) 0.002(3)
O21 0.018(3) 0.030(4) 0.016(3) -0.006(3) 0.000(3) 0.003(3)
O22 0.030(4) 0.035(5) 0.017(4) -0.002(3) 0.002(3) 0.003(3)
O23 0.024(4) 0.022(4) 0.016(3) -0.003(3) 0.001(3) -0.002(3)
O24 0.024(3) 0.017(4) 0.021(4) -0.001(3) 0.004(3) 0.005(3)
O25 0.023(3) 0.029(4) 0.017(3) -0.003(3) 0.005(3) -0.006(3)
O26 0.020(3) 0.027(4) 0.023(4) 0.002(3) 0.003(3) -0.003(3)
O27 0.024(4) 0.048(5) 0.018(4) -0.007(3) 0.003(3) 0.001(3)
O28 0.014(3) 0.035(5) 0.042(5) 0.000(4) 0.003(3) 0.002(3)
O29 0.024(4) 0.027(4) 0.026(4) 0.002(3) 0.008(3) 0.002(3)
O30 0.022(4) 0.022(4) 0.023(4) -0.008(3) 0.006(3) 0.004(3)
O31 0.028(4) 0.031(5) 0.036(4) 0.002(4) 0.008(3) 0.002(3)
O32 0.025(4) 0.025(4) 0.022(4) -0.001(3) 0.003(3) 0.002(3)
O33 0.019(3) 0.034(5) 0.021(4) 0.000(3) 0.006(3) 0.008(3)
O34 0.017(3) 0.052(5) 0.020(4) 0.002(3) 0.001(3) -0.003(3)
O35 0.017(3) 0.031(4) 0.026(4) 0.000(3) 0.008(3) -0.001(3)
O36 0.023(4) 0.029(5) 0.038(4) -0.009(3) 0.005(3) -0.003(3)
O37 0.016(3) 0.031(4) 0.029(4) 0.000(3) 0.008(3) 0.002(3)
O39 0.028(4) 0.027(4) 0.033(4) -0.004(3) 0.002(3) 0.004(3)
O40 0.017(3) 0.029(4) 0.034(4) 0.001(3) 0.004(3) 0.008(3)
N1 0.025(5) 0.038(6) 0.019(5) -0.009(4) -0.001(4) -0.003(4)
N2 0.027(5) 0.023(6) 0.042(6) -0.011(5) 0.002(4) -0.002(4)
N3 0.056(7) 0.056(8) 0.033(6) -0.017(5) -0.006(5) -0.012(6)
N4 0.019(4) 0.043(6) 0.037(6) 0.016(5) 0.004(4) 0.007(4)
N5 0.028(5) 0.050(7) 0.036(6) -0.001(5) -0.010(4) 0.002(5)
N6 0.024(4) 0.028(6) 0.026(5) 0.007(4) -0.002(4) 0.006(4)
N7 0.036(5) 0.054(7) 0.035(6) -0.006(5) 0.006(5) -0.011(5)
N8 0.019(5) 0.059(8) 0.055(7) 0.010(6) 0.005(5) -0.008(5)
N9 0.020(5) 0.057(7) 0.042(6) 0.016(5) 0.001(4) -0.008(4)
C1 0.044(7) 0.029(7) 0.037(7) -0.013(6) -0.007(6) 0.017(6)
C2 0.050(8) 0.034(8) 0.061(9) -0.005(7) 0.011(7) -0.011(6)
C3 0.081(12) 0.089(14) 0.053(10) -0.011(9) 0.000(9) -0.026(10)
C4 0.046(8) 0.075(11) 0.044(8) -0.006(7) 0.007(6) -0.034(7)
C5 0.027(6) 0.033(7) 0.040(7) -0.005(6) 0.002(5) -0.007(5)
C6 0.024(6) 0.035(7) 0.037(7) -0.005(6) -0.002(5) 0.000(5)
C7 0.057(8) 0.042(8) 0.026(6) 0.020(6) 0.004(6) 0.011(6)
C8 0.036(7) 0.042(8) 0.052(8) -0.009(7) 0.011(6) -0.014(6)
C9 0.048(8) 0.029(8) 0.044(7) 0.001(6) -0.009(6) 0.011(6)
C10 0.055(8) 0.045(9) 0.056(9) 0.003(7) 0.007(7) 0.016(7)
C11 0.036(7) 0.049(9) 0.065(9) 0.009(7) 0.002(7) 0.009(6)
C12 0.028(6) 0.048(9) 0.064(9) 0.003(7) -0.024(6) 0.013(6)
O38 0.030(4) 0.027(4) 0.029(4) 0.004(3) 0.009(3) 0.003(3)
C13 0.031(6) 0.037(8) 0.034(6) 0.006(6) 0.006(5) 0.006(5)
C14 0.033(6) 0.030(7) 0.024(6) 0.009(5) 0.003(5) -0.003(5)
C15 0.040(7) 0.058(9) 0.033(7) 0.005(6) 0.000(6) 0.009(6)
C16 0.051(8) 0.052(9) 0.026(6) -0.003(6) -0.005(6) 0.006(7)
C17 0.038(7) 0.065(10) 0.053(9) 0.013(7) 0.005(6) -0.014(7)
C18 0.048(8) 0.053(10) 0.063(9) 0.011(8) -0.002(7) -0.007(7)
C19 0.059(9) 0.052(9) 0.058(9) 0.019(7) 0.024(7) 0.006(7)
C20 0.045(7) 0.052(9) 0.049(8) 0.018(7) 0.020(6) -0.009(6)
C21 0.030(6) 0.043(8) 0.034(6) -0.002(6) 0.009(5) -0.008(5)
C22 0.034(6) 0.042(8) 0.030(6) -0.003(5) 0.012(5) -0.001(5)
C23 0.035(7) 0.101(12) 0.029(7) 0.007(7) 0.005(6) -0.001(7)
C24 0.016(6) 0.069(10) 0.063(9) -0.001(8) -0.001(6) -0.008(6)
O1W 0.047(5) 0.038(5) 0.050(5) 0.001(4) -0.002(4) -0.003(4)
O2W 0.042(5) 0.053(6) 0.057(6) 0.012(5) 0.011(4) -0.006(4)

loop_
_atom_type_symbol
_atom_type_description
_atom_type_scat_dispersion_real
_atom_type_scat_dispersion_imag
_atom_type_scat_source
C C 0.0033 0.0016 'International Tables Vol C Tables 4.2.6.8 and 6.1.1.4'
H H 0.0000 0.0000 'International Tables Vol C Tables 4.2.6.8 and 6.1.1.4'
N N 0.0061 0.0033 'International Tables Vol C Tables 4.2.6.8 and 6.1.1.4'
O O 0.0106 0.0060 'International Tables Vol C Tables 4.2.6.8 and 6.1.1.4'
Zn Zn 0.2839 1.4301 'International Tables Vol C Tables 4.2.6.8 and 6.1.1.4'
Mo Mo -1.6832 0.6857 'International Tables Vol C Tables 4.2.6.8 and 6.1.1.4'
P P 0.1023 0.0942 'International Tables Vol C Tables 4.2.6.8 and 6.1.1.4'

loop_
_geom_angle_atom_site_label_1
_geom_angle_atom_site_label_2
_geom_angle_atom_site_label_3
_geom_angle
_geom_angle_site_symmetry_1
O36 Mo1 O1 106.5(3) .
O36 Mo1 O9 105.5(3) .
O1 Mo1 O9 92.8(2) .
O36 Mo1 O26 101.2(3) .
O1 Mo1 O26 152.1(3) .
O9 Mo1 O26 82.9(2) .
O36 Mo1 O3 99.4(3) .
O1 Mo1 O3 85.8(2) .
O9 Mo1 O3 154.4(3) .
O26 Mo1 O3 86.5(2) .
O36 Mo1 Mo2 99.8(2) .
O1 Mo1 Mo2 47.64(18) .
O9 Mo1 Mo2 48.24(16) .
O26 Mo1 Mo2 130.47(18) .
O3 Mo1 Mo2 133.01(17) .
O31 Mo2 O1 107.0(3) .
O31 Mo2 O9 106.2(3) .
O1 Mo2 O9 94.1(2) .
O31 Mo2 O24 101.2(3) .
O1 Mo2 O24 83.7(2) .
O9 Mo2 O24 152.0(3) .
O31 Mo2 O25 98.7(3) .
O1 Mo2 O25 153.4(3) .
O9 Mo2 O25 85.2(2) .
O24 Mo2 O25 84.6(2) .
O31 Mo2 Mo1 100.6(2) .
O1 Mo2 Mo1 48.58(17) .
O9 Mo2 Mo1 48.71(17) .
O24 Mo2 Mo1 131.56(17) .
O25 Mo2 Mo1 133.40(17) .
O28 Mo3 O23 103.1(3) .
O28 Mo3 O24 102.2(3) .
O23 Mo3 O24 96.8(3) .
O28 Mo3 O12 103.2(3) .
O23 Mo3 O12 89.2(3) .
O24 Mo3 O12 151.8(3) .
O28 Mo3 O5 102.2(3) .
O23 Mo3 O5 152.7(3) .
O24 Mo3 O5 87.6(3) .
O12 Mo3 O5 75.3(2) .
O28 Mo3 Mo7 99.7(2) .
O23 Mo3 Mo7 125.8(2) .
O24 Mo3 Mo7 125.19(19) .
O12 Mo3 Mo7 37.55(18) .
O5 Mo3 Mo7 38.62(17) .
O17 Mo4 O2 108.2(3) .
O17 Mo4 O7 104.3(3) .
O2 Mo4 O7 94.0(3) .
O17 Mo4 O35 102.6(3) .
O2 Mo4 O35 84.3(3) .
O7 Mo4 O35 152.1(2) .
O17 Mo4 O29 96.3(3) .
O2 Mo4 O29 155.0(3) .
O7 Mo4 O29 84.3(3) .
O35 Mo4 O29 85.7(3) .
O17 Mo4 Mo9 100.4(2) .
O2 Mo4 Mo9 48.52(17) .
O7 Mo4 Mo9 48.60(19) .
O35 Mo4 Mo9 132.06(19) .
O29 Mo4 Mo9 132.55(17) .
O34 Mo5 O30 104.3(3) .
O34 Mo5 O26 103.3(3) .
O30 Mo5 O26 97.5(3) .
O34 Mo5 O15 102.5(3) .
O30 Mo5 O15 149.8(3) .
O26 Mo5 O15 89.4(3) .
O34 Mo5 O21 100.8(3) .
O30 Mo5 O21 87.9(3) .
O26 Mo5 O21 153.1(3) .
O15 Mo5 O21 73.8(2) .
O34 Mo5 Mo10 96.7(2) .
O30 Mo5 Mo10 124.9(2) .
O26 Mo5 Mo10 126.3(2) .
O15 Mo5 Mo10 37.37(18) .
O21 Mo5 Mo10 37.87(17) .
O27 Mo6 O8 106.7(3) .
O27 Mo6 O4 102.7(3) .
O8 Mo6 O4 95.0(3) .
O27 Mo6 O33 101.3(3) .
O8 Mo6 O33 85.1(3) .
O4 Mo6 O33 155.0(2) .
O27 Mo6 O32 94.9(3) .
O8 Mo6 O32 157.8(2) .
O4 Mo6 O32 85.0(3) .
O33 Mo6 O32 85.7(3) .
O27 Mo6 O10 170.6(3) .
O8 Mo6 O10 82.0(2) .
O4 Mo6 O10 79.8(2) .
O33 Mo6 O10 75.4(2) .
O32 Mo6 O10 76.1(2) .
O27 Mo6 Mo8 98.8(2) .
O8 Mo6 Mo8 49.22(17) .
O4 Mo6 Mo8 48.54(19) .
O33 Mo6 Mo8 133.79(19) .
O32 Mo6 Mo8 133.31(17) .
O10 Mo6 Mo8 89.62(14) .
O14 Mo7 O37 103.5(3) .
O14 Mo7 O35 106.0(3) .
O37 Mo7 O35 96.2(3) .
O14 Mo7 O12 101.3(3) .
O37 Mo7 O12 88.0(3) .
O35 Mo7 O12 150.5(3) .
O14 Mo7 O5 103.5(3) .
O37 Mo7 O5 150.3(2) .
O35 Mo7 O5 87.9(3) .
O12 Mo7 O5 74.9(2) .
O14 Mo7 Mo3 99.3(2) .
O37 Mo7 Mo3 123.84(19) .
O35 Mo7 Mo3 125.3(2) .
O12 Mo7 Mo3 37.10(18) .
O5 Mo7 Mo3 38.73(16) .
O20 Mo8 O4 106.4(3) .
O20 Mo8 O8 105.0(3) .
O4 Mo8 O8 94.4(2) .
O20 Mo8 O23 99.8(3) .
O4 Mo8 O23 85.6(2) .
O8 Mo8 O23 154.1(2) .
O20 Mo8 O25 95.8(3) .
O4 Mo8 O25 157.1(2) .
O8 Mo8 O25 85.2(2) .
O23 Mo8 O25 85.0(2) .
O20 Mo8 O16 170.2(3) .
O4 Mo8 O16 81.3(2) .
O8 Mo8 O16 80.1(2) .
O23 Mo8 O16 74.3(2) .
O25 Mo8 O16 76.0(2) .
O20 Mo8 Mo6 100.4(2) .
O4 Mo8 Mo6 48.92(16) .
O8 Mo8 Mo6 48.23(18) .
O23 Mo8 Mo6 133.82(19) .
O25 Mo8 Mo6 133.15(17) .
O16 Mo8 Mo6 89.24(14) .
O22 Mo9 O2 107.0(3) .
O22 Mo9 O7 104.2(3) .
O2 Mo9 O7 92.6(2) .
O22 Mo9 O30 99.5(3) .
O2 Mo9 O30 153.2(2) .
O7 Mo9 O30 84.6(2) .
O22 Mo9 O3 99.4(3) .
O2 Mo9 O3 86.3(2) .
O7 Mo9 O3 155.6(2) .
O30 Mo9 O3 85.6(2) .
O22 Mo9 Mo4 99.4(2) .
O2 Mo9 Mo4 47.42(18) .
O7 Mo9 Mo4 48.15(17) .
O30 Mo9 Mo4 132.11(18) .
O3 Mo9 Mo4 133.38(17) .
O19 Mo10 O40 104.4(3) .
O19 Mo10 O33 104.2(3) .
O40 Mo10 O33 95.5(3) .
O19 Mo10 O15 104.5(3) .
O40 Mo10 O15 149.1(2) .
O33 Mo10 O15 87.7(3) .
O19 Mo10 O21 101.6(3) .
O40 Mo10 O21 88.5(3) .
O33 Mo10 O21 152.0(2) .
O15 Mo10 O21 75.4(3) .
O19 Mo10 Mo5 98.4(2) .
O40 Mo10 Mo5 126.2(2) .
O33 Mo10 Mo5 125.0(2) .
O15 Mo10 Mo5 37.89(17) .
O21 Mo10 Mo5 38.99(19) .
O38 Mo11 O18 105.2(3) .
O38 Mo11 O6 106.2(3) .
O18 Mo11 O6 94.6(2) .
O38 Mo11 O37 99.2(3) .
O18 Mo11 O37 85.2(2) .
O6 Mo11 O37 153.7(3) .
O38 Mo11 O29 96.4(3) .
O18 Mo11 O29 157.8(3) .
O6 Mo11 O29 84.2(2) .
O37 Mo11 O29 86.3(2) .
O38 Mo11 O11 170.1(2) .
O18 Mo11 O11 81.5(2) .
O6 Mo11 O11 80.1(2) .
O37 Mo11 O11 73.8(2) .
O29 Mo11 O11 76.5(2) .
O38 Mo11 Mo12 99.9(2) .
O18 Mo11 Mo12 49.02(17) .
O6 Mo11 Mo12 48.53(18) .
O37 Mo11 Mo12 133.57(18) .
O29 Mo11 Mo12 132.61(17) .
O11 Mo11 Mo12 89.99(13) .
O39 Mo12 O6 104.5(3) .
O39 Mo12 O18 106.4(3) .
O6 Mo12 O18 94.9(2) .
O39 Mo12 O40 99.1(3) .
O6 Mo12 O40 85.3(3) .
O18 Mo12 O40 153.5(3) .
O39 Mo12 O32 97.9(3) .
O6 Mo12 O32 156.8(3) .
O18 Mo12 O32 84.5(2) .
O40 Mo12 O32 85.1(3) .
O39 Mo12 O10 171.1(3) .
O6 Mo12 O10 81.6(2) .
O18 Mo12 O10 79.2(2) .
O40 Mo12 O10 74.7(2) .
O32 Mo12 O10 75.5(2) .
O39 Mo12 Mo11 99.5(2) .
O6 Mo12 Mo11 48.97(17) .
O18 Mo12 Mo11 48.83(17) .
O40 Mo12 Mo11 133.69(19) .
O32 Mo12 Mo11 133.12(17) .
O10 Mo12 Mo11 89.36(13) .
O3 Zn1 O5 121.2(2) 3_567
O3 Zn1 O2 109.5(2) 3_567
O5 Zn1 O2 107.2(3) .
O3 Zn1 O1 110.2(3) 3_567
O5 Zn1 O1 107.9(2) .
O2 Zn1 O1 98.3(2) .
O12 Zn2 O18 101.6(2) .
O12 Zn2 N1 101.1(3) .
O18 Zn2 N1 157.0(3) .
O12 Zn2 O4 100.6(2) .
O18 Zn2 O4 87.3(2) .
N1 Zn2 O4 91.9(3) .
O12 Zn2 N2 102.7(3) .
O18 Zn2 N2 93.3(3) .
N1 Zn2 N2 78.4(3) .
O4 Zn2 N2 156.1(3) .
O21 Zn3 O7 102.2(2) .
O21 Zn3 N6 100.4(3) .
O7 Zn3 N6 94.7(3) .
O21 Zn3 O6 98.6(2) .
O7 Zn3 O6 87.7(2) .
N6 Zn3 O6 159.8(3) .
O21 Zn3 N4 104.8(3) .
O7 Zn3 N4 152.8(3) .
N6 Zn3 N4 77.8(3) .
O6 Zn3 N4 91.0(3) .
O9 Zn4 N9 125.1(3) .
O9 Zn4 O8 95.2(2) .
N9 Zn4 O8 138.3(3) .
O9 Zn4 O15 101.2(2) .
N9 Zn4 O15 86.4(3) .
O8 Zn4 O15 96.9(2) .
O9 Zn4 N7 105.3(3) .
N9 Zn4 N7 74.4(3) .
O8 Zn4 N7 85.7(3) .
O15 Zn4 N7 153.0(3) .
O13 P1 O16 108.1(4) .
O13 P1 O11 108.6(3) .
O16 P1 O11 112.0(3) .
O13 P1 O10 112.0(3) .
O16 P1 O10 107.7(3) .
O11 P1 O10 108.4(3) .
Mo2 O1 Mo1 83.8(2) .
Mo2 O1 Zn1 131.4(3) .
Mo1 O1 Zn1 138.6(3) .
Mo4 O2 Mo9 84.1(2) .
Mo4 O2 Zn1 131.6(3) .
Mo9 O2 Zn1 137.9(3) .
Zn1 O3 Mo1 115.1(3) 3_567
Zn1 O3 Mo9 114.8(3) 3_567
Mo1 O3 Mo9 121.7(3) .
Mo8 O4 Mo6 82.5(2) .
Mo8 O4 Zn2 129.8(3) .
Mo6 O4 Zn2 143.7(3) .
Zn1 O5 Mo7 125.9(3) .
Zn1 O5 Mo3 125.3(3) .
Mo7 O5 Mo3 102.6(3) .
Mo12 O6 Mo11 82.5(2) .
Mo12 O6 Zn3 130.7(3) .
Mo11 O6 Zn3 143.1(3) .
Mo4 O7 Mo9 83.2(2) .
Mo4 O7 Zn3 144.8(3) .
Mo9 O7 Zn3 128.8(3) .
Mo6 O8 Mo8 82.6(2) .
Mo6 O8 Zn4 134.1(3) .
Mo8 O8 Zn4 139.2(3) .
Mo2 O9 Mo1 83.1(2) .
Mo2 O9 Zn4 140.3(3) .
Mo1 O9 Zn4 132.5(3) .
P1 O10 Mo6 126.7(3) .
P1 O10 Mo12 125.8(3) .
Mo6 O10 Mo12 91.8(2) .
P1 O11 Mo11 126.3(3) .
Mo3 O12 Mo7 105.4(3) .
Mo3 O12 Zn2 126.6(3) .
Mo7 O12 Zn2 125.6(3) .
Mo10 O15 Mo5 104.7(3) .
Mo10 O15 Zn4 130.1(3) .
Mo5 O15 Zn4 124.0(3) .
P1 O16 Mo8 126.6(3) .
Mo11 O18 Mo12 82.1(2) .
Mo11 O18 Zn2 129.1(3) .
Mo12 O18 Zn2 145.2(3) .
Mo10 O21 Zn3 129.3(3) .
Mo10 O21 Mo5 103.1(3) .
Zn3 O21 Mo5 125.1(3) .
Mo3 O23 Mo8 125.7(3) .
Mo3 O24 Mo2 127.4(3) .
Mo8 O25 Mo2 119.9(3) .
Mo5 O26 Mo1 126.6(3) .
Mo4 O29 Mo11 118.4(3) .
Mo5 O30 Mo9 126.0(3) .
Mo12 O32 Mo6 116.5(3) .
Mo10 O33 Mo6 124.8(3) .
Mo7 O35 Mo4 127.7(3) .
Mo7 O37 Mo11 127.2(3) .
Mo10 O40 Mo12 126.0(3) .
C6 N1 C8 107.7(9) .
C6 N1 Zn2 112.5(7) .
C8 N1 Zn2 139.8(7) .
C1 N2 C5 116.0(9) .
C1 N2 Zn2 129.8(8) .
C5 N2 Zn2 114.1(7) .
C6 N3 C7 106.6(9) .
C6 N3 H3B 126.7 .
C7 N3 H3B 126.7 .
C13 N4 C9 116.4(9) .
C13 N4 Zn3 113.9(8) .
C9 N4 Zn3 129.3(7) .
C14 N5 C16 108.1(9) .
C14 N5 H5A 125.9 .
C16 N5 H5A 125.9 .
C14 N6 C15 105.4(9) .
C14 N6 Zn3 114.8(7) .
C15 N6 Zn3 139.8(7) .
C21 N7 C17 116.5(10) .
C21 N7 Zn4 112.3(7) .
C17 N7 Zn4 131.1(8) .
C24 N8 C22 106.9(9) .
C24 N8 H8B 126.6 .
C22 N8 H8B 126.6 .
C22 N9 C23 106.4(9) .
C22 N9 Zn4 119.0(7) .
C23 N9 Zn4 134.2(8) .
N2 C1 C2 122.4(11) .
N2 C1 H1A 118.8 .
C2 C1 H1A 118.8 .
C3 C2 C1 119.3(14) .
C3 C2 H2A 120.3 .
C1 C2 H2A 120.3 .
C2 C3 C4 121.3(15) .
C2 C3 H3A 119.4 .
C4 C3 H3A 119.4 .
C3 C4 C5 118.2(13) .
C3 C4 H4A 120.9 .
C5 C4 H4A 120.9 .
N2 C5 C4 122.8(11) .
N2 C5 C6 113.1(9) .
C4 C5 C6 124.1(11) .
N1 C6 N3 110.6(10) .
N1 C6 C5 121.0(10) .
N3 C6 C5 128.4(10) .
C8 C7 N3 103.8(10) .
C8 C7 H7A 128.1 .
N3 C7 H7A 128.1 .
C7 C8 N1 111.3(10) .
C7 C8 H8A 124.3 .
N1 C8 H8A 124.3 .
C10 C9 N4 123.3(11) .
C10 C9 H9A 118.3 .
N4 C9 H9A 118.3 .
C9 C10 C11 120.1(13) .
C9 C10 H10A 119.9 .
C11 C10 H10A 119.9 .
C10 C11 C12 119.0(12) .
C10 C11 H11A 120.5 .
C12 C11 H11A 120.5 .
C11 C12 C13 117.7(11) .
C11 C12 H12A 121.1 .
C13 C12 H12A 121.1 .
N4 C13 C12 123.4(11) .
N4 C13 C14 114.0(9) .
C12 C13 C14 122.4(10) .
N6 C14 N5 111.3(10) .
N6 C14 C13 119.3(9) .
N5 C14 C13 129.2(10) .
C16 C15 N6 109.5(11) .
C16 C15 H15A 125.3 .
N6 C15 H15A 125.3 .
N5 C16 C15 105.7(10) .
N5 C16 H16A 127.2 .
C15 C16 H16A 127.2 .
N7 C17 C18 122.5(11) .
N7 C17 H17A 118.7 .
C18 C17 H17A 118.7 .
C17 C18 C19 120.7(12) .
C17 C18 H18A 119.7 .
C19 C18 H18A 119.7 .
C18 C19 C20 117.4(12) .
C18 C19 H19A 121.3 .
C20 C19 H19A 121.3 .
C21 C20 C19 118.0(11) .
C21 C20 H20A 121.0 .
C19 C20 H20A 121.0 .
N7 C21 C20 124.8(11) .
N7 C21 C22 112.9(10) .
C20 C21 C22 122.3(10) .
N9 C22 N8 109.6(9) .
N9 C22 C21 121.3(9) .
N8 C22 C21 129.1(10) .
C24 C23 N9 107.8(11) .
C24 C23 H23A 126.1 .
N9 C23 H23A 126.1 .
C23 C24 N8 109.3(10) .
C23 C24 H24A 125.4 .
N8 C24 H24A 125.4 .

loop_
_geom_bond_atom_site_label_1
_geom_bond_atom_site_label_2
_geom_bond_distance
_geom_bond_site_symmetry_2
Mo1 O36 1.661(7) .
Mo1 O1 1.973(6) .
Mo1 O9 1.980(6) .
Mo1 O26 1.998(6) .
Mo1 O3 2.033(6) .
Mo1 Mo2 2.6157(11) .
Mo2 O31 1.653(7) .
Mo2 O1 1.944(6) .
Mo2 O9 1.966(6) .
Mo2 O24 2.032(6) .
Mo2 O25 2.084(6) .
Mo3 O28 1.683(6) .
Mo3 O23 1.817(6) .
Mo3 O24 1.833(6) .
Mo3 O12 1.980(6) .
Mo3 O5 2.030(6) .
Mo3 Mo7 3.1662(12) .
Mo4 O17 1.682(6) .
Mo4 O2 1.937(6) .
Mo4 O7 1.962(6) .
Mo4 O35 2.018(6) .
Mo4 O29 2.070(7) .
Mo4 Mo9 2.6159(12) .
Mo5 O34 1.684(6) .
Mo5 O30 1.818(6) .
Mo5 O26 1.819(6) .
Mo5 O15 1.992(6) .
Mo5 O21 2.027(7) .
Mo5 Mo10 3.1373(13) .
Mo6 O27 1.681(6) .
Mo6 O8 1.944(6) .
Mo6 O4 1.965(6) .
Mo6 O33 1.999(6) .
Mo6 O32 2.080(7) .
Mo6 O10 2.448(6) .
Mo6 Mo8 2.5840(12) .
Mo7 O14 1.695(6) .
Mo7 O37 1.814(6) .
Mo7 O35 1.831(6) .
Mo7 O12 2.001(6) .
Mo7 O5 2.025(6) .
Mo8 O20 1.685(6) .
Mo8 O4 1.953(6) .
Mo8 O8 1.973(6) .
Mo8 O23 2.015(6) .
Mo8 O25 2.068(6) .
Mo8 O16 2.470(6) .
Mo9 O22 1.674(6) .
Mo9 O2 1.970(6) .
Mo9 O7 1.976(6) .
Mo9 O30 2.012(6) .
Mo9 O3 2.036(6) .
Mo10 O19 1.712(6) .
Mo10 O40 1.845(7) .
Mo10 O33 1.848(6) .
Mo10 O15 1.969(6) .
Mo10 O21 1.978(6) .
Mo11 O38 1.669(7) .
Mo11 O18 1.956(6) .
Mo11 O6 1.958(6) .
Mo11 O37 2.012(6) .
Mo11 O29 2.075(6) .
Mo11 O11 2.459(6) .
Mo11 Mo12 2.5736(12) .
Mo12 O39 1.677(7) .
Mo12 O6 1.945(6) .
Mo12 O18 1.961(6) .
Mo12 O40 1.996(6) .
Mo12 O32 2.079(6) .
Mo12 O10 2.475(6) .
Zn1 O3 1.956(6) 3_567
Zn1 O5 1.959(6) .
Zn1 O2 1.993(6) .
Zn1 O1 1.997(6) .
Zn2 O12 2.060(6) .
Zn2 O18 2.090(6) .
Zn2 N1 2.098(8) .
Zn2 O4 2.117(6) .
Zn2 N2 2.141(9) .
Zn3 O21 2.018(6) .
Zn3 O7 2.091(6) .
Zn3 N6 2.095(8) .
Zn3 O6 2.152(6) .
Zn3 N4 2.176(9) .
Zn4 O9 2.009(6) .
Zn4 N9 2.028(8) .
Zn4 O8 2.041(6) .
Zn4 O15 2.103(6) .
Zn4 N7 2.366(9) .
P1 O13 1.553(6) .
P1 O16 1.562(6) .
P1 O11 1.563(6) .
P1 O10 1.579(6) .
O3 Zn1 1.956(6) 3_567
N1 C6 1.305(12) .
N1 C8 1.350(14) .
N2 C1 1.331(14) .
N2 C5 1.334(13) .
N3 C6 1.354(13) .
N3 C7 1.436(14) .
N3 H3B 0.8600 .
N4 C13 1.351(13) .
N4 C9 1.357(14) .
N5 C14 1.346(12) .
N5 C16 1.364(14) .
N5 H5A 0.8600 .
N6 C14 1.321(12) .
N6 C15 1.386(14) .
N7 C21 1.345(12) .
N7 C17 1.357(14) .
N8 C24 1.357(14) .
N8 C22 1.357(12) .
N8 H8B 0.8600 .
N9 C22 1.351(13) .
N9 C23 1.388(13) .
C1 C2 1.374(15) .
C1 H1A 0.9300 .
C2 C3 1.304(17) .
C2 H2A 0.9300 .
C3 C4 1.322(18) .
C3 H3A 0.9300 .
C4 C5 1.379(14) .
C4 H4A 0.9300 .
C5 C6 1.478(15) .
C7 C8 1.349(15) .
C7 H7A 0.9300 .
C8 H8A 0.9300 .
C9 C10 1.354(15) .
C9 H9A 0.9300 .
C10 C11 1.367(16) .
C10 H10A 0.9300 .
C11 C12 1.391(17) .
C11 H11A 0.9300 .
C12 C13 1.394(15) .
C12 H12A 0.9300 .
C13 C14 1.483(15) .
C15 C16 1.370(15) .
C15 H15A 0.9300 .
C16 H16A 0.9300 .
C17 C18 1.373(16) .
C17 H17A 0.9300 .
C18 C19 1.383(16) .
C18 H18A 0.9300 .
C19 C20 1.417(16) .
C19 H19A 0.9300 .
C20 C21 1.372(14) .
C20 H20A 0.9300 .
C21 C22 1.444(14) .
C23 C24 1.340(15) .
C23 H23A 0.9300 .
C24 H24A 0.9300 .
